data_7714508
loop_
_publ_author_name
'Hsu, Han-Fang'
'Liu, Guan-Lin'
'Su, Yu-Chia'
'Ko, Bao-Tsan'

_publ_section_title
;
 Bimetallic nickel complexes containing imidazole-based phenolate ligands
 as efficient catalysts for the copolymerization of carbon dioxide with
 epoxides.
;
_journal_issue 1
_journal_name_full 'Dalton transactions (Cambridge, England : 2003)'
_journal_page_first 299
_journal_page_last 314
_journal_paper_doi 10.1039/d3dt03084a
_journal_volume 53
_journal_year 2023
_chemical_formula_moiety 'C78 H64 F6 N6 Ni2 O7'
_chemical_formula_sum 'C78 H64 F6 N6 Ni2 O7'
_chemical_formula_weight 1428.77
_space_group_crystal_system monoclinic
_space_group_IT_number 14
_space_group_name_Hall '-P 2yn'
_space_group_name_H-M_alt 'P 1 21/n 1'
_atom_sites_solution_hydrogens mixed
_atom_sites_solution_primary direct
_audit_creation_date 2023-08-18
_audit_creation_method
;
Olex2 1.2-ac3
(compiled 2017.08.10 svn.r3458 for OlexSys, GUI svn.r5381)
;
_audit_update_record
;
2023-09-06 deposited with the CCDC.	2023-11-17 downloaded from the CCDC.
;
_cell_angle_alpha 90
_cell_angle_beta 95.998(2)
_cell_angle_gamma 90
_cell_formula_units_Z 4
_cell_length_a 12.1166(8)
_cell_length_b 15.1812(11)
_cell_length_c 40.797(3)
_cell_measurement_reflns_used 9950
_cell_measurement_temperature 150(2)
_cell_measurement_theta_max 25.97
_cell_measurement_theta_min 2.73
_cell_volume 7463.3(9)
_computing_cell_refinement 'SAINT V8.40A (?, 2016)'
_computing_data_reduction 'SAINT V8.40A (?, 2016)'
_computing_molecular_graphics 'Olex2 (Dolomanov et al., 2009)'
_computing_publication_material 'Olex2 (Dolomanov et al., 2009)'
_computing_structure_refinement 'ShelXL (Sheldrick, 2015)'
_computing_structure_solution 'ShelXS (Sheldrick, 2008)'
_diffrn_ambient_temperature 150.0
_diffrn_measured_fraction_theta_full 0.997
_diffrn_measured_fraction_theta_max 0.997
_diffrn_measurement_device_type 'Bruker APEX-II CCD'
_diffrn_measurement_method '\f and \w scans'
_diffrn_radiation_type MoK\a
_diffrn_radiation_wavelength 0.71073
_diffrn_reflns_av_R_equivalents 0.0822
_diffrn_reflns_av_unetI/netI 0.0442
_diffrn_reflns_Laue_measured_fraction_full 0.997
_diffrn_reflns_Laue_measured_fraction_max 0.997
_diffrn_reflns_limit_h_max 14
_diffrn_reflns_limit_h_min -14
_diffrn_reflns_limit_k_max 18
_diffrn_reflns_limit_k_min -18
_diffrn_reflns_limit_l_max 48
_diffrn_reflns_limit_l_min -48
_diffrn_reflns_number 98488
_diffrn_reflns_point_group_measured_fraction_full 0.997
_diffrn_reflns_point_group_measured_fraction_max 0.997
_diffrn_reflns_theta_full 25.000
_diffrn_reflns_theta_max 25.000
_diffrn_reflns_theta_min 2.730
_diffrn_standards_number 0
_exptl_absorpt_coefficient_mu 0.575
_exptl_absorpt_correction_T_max 0.7453
_exptl_absorpt_correction_T_min 0.6312
_exptl_absorpt_correction_type multi-scan
_exptl_absorpt_process_details
;
SADABS-2016/2 (Bruker,2016/2) was used for absorption correction.
wR2(int) was 0.0843 before and 0.0607 after correction.
The Ratio of minimum to maximum transmission is 0.8469.
The \l/2 correction factor is Not present.
;
_exptl_crystal_colour green
_exptl_crystal_colour_primary green
_exptl_crystal_density_diffrn 1.272
_exptl_crystal_description CUBE
_exptl_crystal_F_000 2960
_exptl_crystal_size_max 0.42
_exptl_crystal_size_mid 0.23
_exptl_crystal_size_min 0.06
_refine_diff_density_max 0.755
_refine_diff_density_min -0.803
_refine_diff_density_rms 0.075
_refine_ls_extinction_method none
_refine_ls_goodness_of_fit_ref 1.137
_refine_ls_hydrogen_treatment mixed
_refine_ls_matrix_type full
_refine_ls_number_parameters 917
_refine_ls_number_reflns 13084
_refine_ls_number_restraints 31
_refine_ls_restrained_S_all 1.149
_refine_ls_R_factor_all 0.0806
_refine_ls_R_factor_gt 0.0661
_refine_ls_shift/su_max 0.002
_refine_ls_shift/su_mean 0.000
_refine_ls_structure_factor_coef Fsqd
_refine_ls_weighting_details 'w=1/[\s^2^(Fo^2^)+27.3332P] where P=(Fo^2^+2Fc^2^)/3'
_refine_ls_weighting_scheme calc
_refine_ls_wR_factor_gt 0.1279
_refine_ls_wR_factor_ref 0.1328
_reflns_Friedel_coverage 0.000
_reflns_number_gt 10880
_reflns_number_total 13084
_reflns_threshold_expression 'I > 2\s(I)'
_cod_data_source_file d3dt03084a2.cif
_cod_data_source_block hpmi_cf3ba
_cod_depositor_comments 'Adding full bibliography for 7714500--7714509.cif.'
_cod_original_sg_symbol_H-M 'P 21/n'
_cod_database_code 7714508
_shelx_shelxl_version_number 2018/3
_shelx_space_group_comment
;
The symmetry employed for this shelxl refinement is uniquely defined
by the following loop, which should always be used as a source of
symmetry information in preference to the above space-group names.
They are only intended as comments.
;
_shelx_estimated_absorpt_t_max 0.966
_shelx_estimated_absorpt_t_min 0.794
_olex2_refinement_description
;
1. Fixed Uiso
 At 1.2 times of:
  All C(H) groups, All C(H,H) groups
 At 1.5 times of:
  All C(H,H,H) groups, All O(H) groups
2. Rigid bond restraints
 Ni2, O7
 with sigma for 1-2 distances of 0.001 and sigma for 1-3 distances of 0.001
3. Uiso/Uaniso restraints and constraints
Uanis(C78) \\sim Ueq, Uanis(C76) \\sim Ueq, Uanis(F5) \\sim Ueq, Uanis(F6)
\\sim Ueq: with sigma of 0.01 and sigma for terminal atoms of 0.02
Uanis(F4) \\sim Ueq: with sigma of 0.001 and sigma for terminal atoms of 0.002
Uanis(F3) = Uanis(F3A)
Uanis(F2) = Uanis(F2A)
Uanis(F1) = Uanis(F1A)
Uanis(F4) = Uanis(F4A)
4. Others
 Sof(F1A)=Sof(F2A)=Sof(F3A)=1-FVAR(1)
 Sof(F1)=Sof(F2)=Sof(F3)=FVAR(1)
 Sof(F4A)=1-FVAR(2)
 Sof(F4)=FVAR(2)
5.a Secondary CH2 refined with riding coordinates:
 C7(H7A,H7B), C8(H8A,H8B), C9(H9A,H9B), C10(H10A,H10B)
5.b Aromatic/amide H refined with riding coordinates:
 C3(H3), C5(H5), C14(H14), C16(H16), C19(H19), C20(H20), C21(H21), C22(H22),
 C23(H23), C26(H26), C27(H27), C28(H28), C29(H29), C30(H30), C32(H32), C33(H33),
  C34(H34), C35(H35), C36(H36), C44(H44), C45(H45), C46(H46), C47(H47),
 C48(H48), C51(H51), C52(H52), C53(H53), C54(H54), C55(H55), C57(H57), C58(H58),
  C59(H59), C60(H60), C61(H61), C65(H65), C66(H66), C68(H68), C69(H69),
 C73(H73), C74(H74), C76(H76), C77(H77)
5.c Idealised Me refined as rotating group:
 C37(H37A,H37B,H37C), C38(H38A,H38B,H38C), C39(H39A,H39B,H39C), C40(H40A,H40B,
 H40C)
;
_olex2_submission_special_instructions 'No special instructions were received'

loop_
_space_group_symop_operation_xyz
'x, y, z'
'-x+1/2, y+1/2, -z+1/2'
'-x, -y, -z'
'x-1/2, -y-1/2, z-1/2'

loop_
_atom_site_label
_atom_site_type_symbol
_atom_site_fract_x
_atom_site_fract_y
_atom_site_fract_z
_atom_site_U_iso_or_equiv
_atom_site_adp_type
_atom_site_occupancy
_atom_site_site_symmetry_order
_atom_site_calc_flag
_atom_site_refinement_flags_posn
_atom_site_refinement_flags_adp
_atom_site_refinement_flags_occupancy
_atom_site_disorder_assembly
_atom_site_disorder_group
Ni1 Ni 0.33970(4) 0.68184(3) 0.58598(2) 0.02038(12) Uani 1 1 d . . . . .
Ni2 Ni 0.49783(4) 0.55931(3) 0.63030(2) 0.01622(12) Uani 1 1 d . U . . .
F1 F -0.2952(19) 0.9363(19) 0.6527(12) 0.092(3) Uani 0.221(9) 1 d . . P A 1
F1A F -0.1639(4) 1.0478(5) 0.6572(3) 0.092(3) Uani 0.779(9) 1 d . . P A 2
F2 F -0.208(5) 1.041(3) 0.6346(10) 0.155(4) Uani 0.221(9) 1 d . . P A 1
F2A F -0.2277(14) 0.9410(9) 0.6804(3) 0.155(4) Uani 0.779(9) 1 d . . P A 2
F3 F -0.175(2) 0.988(3) 0.6790(10) 0.097(3) Uani 0.221(9) 1 d . . P A 1
F3A F -0.2973(5) 0.9796(7) 0.6333(3) 0.097(3) Uani 0.779(9) 1 d . . P A 2
F4 F 0.0922(6) 0.0839(5) 0.5810(2) 0.0651(14) Uani 0.498(8) 1 d . U P B 1
F4A F 0.1094(6) 0.0887(5) 0.5619(2) 0.0651(14) Uani 0.502(8) 1 d . . P B 2
F5 F 0.2480(5) 0.0322(3) 0.55876(17) 0.140(2) Uani 1 1 d . U . . .
F6 F 0.2209(5) 0.0312(3) 0.60800(17) 0.148(2) Uani 1 1 d . U . . .
O1 O 0.3931(2) 0.66147(17) 0.63487(6) 0.0191(6) Uani 1 1 d . . . . .
O2 O 0.4700(2) 0.59722(17) 0.58331(6) 0.0200(6) Uani 1 1 d . . . . .
O3 O 0.1972(2) 0.75259(19) 0.59478(7) 0.0278(7) Uani 1 1 d . . . . .
O4 O 0.0582(2) 0.6550(2) 0.58547(8) 0.0376(8) Uani 1 1 d . . . . .
O5 O 0.2420(3) 0.5701(2) 0.57930(8) 0.0281(7) Uani 1 1 d . . . . .
H5A H 0.264(4) 0.529(3) 0.5947(12) 0.042 Uiso 1 1 d R . . . .
H5B H 0.182(5) 0.581(4) 0.5827(14) 0.06(2) Uiso 1 1 d . . . . .
O6 O 0.3664(2) 0.47018(18) 0.62331(7) 0.0249(6) Uani 1 1 d . . . . .
O7 O 0.5252(2) 0.42126(18) 0.60855(7) 0.0259(6) Uani 1 1 d . U . . .
N1 N 0.4989(2) 0.53716(19) 0.67992(7) 0.0159(7) Uani 1 1 d . . . . .
N2 N 0.4286(2) 0.5597(2) 0.72709(7) 0.0178(7) Uani 1 1 d . . . . .
N3 N 0.6681(2) 0.5975(2) 0.62906(7) 0.0178(7) Uani 1 1 d . . . . .
N4 N 0.8020(2) 0.5209(2) 0.60926(7) 0.0182(7) Uani 1 1 d . . . . .
N5 N 0.4273(3) 0.8014(2) 0.58976(8) 0.0231(7) Uani 1 1 d . . . . .
N6 N 0.3296(3) 0.7040(2) 0.53461(8) 0.0268(8) Uani 1 1 d . . . . .
C0AA C 0.4559(3) 0.5985(3) 0.69872(9) 0.0173(8) Uani 1 1 d . . . . .
C1 C 0.4198(3) 0.7209(3) 0.65826(9) 0.0181(8) Uani 1 1 d . . . . .
C2 C 0.4471(3) 0.6927(3) 0.69145(9) 0.0185(8) Uani 1 1 d . . . . .
C3 C 0.4723(3) 0.7538(3) 0.71637(10) 0.0225(9) Uani 1 1 d . . . . .
H3 H 0.487609 0.733608 0.738421 0.027 Uiso 1 1 calc R . . . .
C4 C 0.4759(3) 0.8445(3) 0.70999(10) 0.0263(9) Uani 1 1 d . . . . .
C5 C 0.4539(3) 0.8706(3) 0.67736(11) 0.0267(9) Uani 1 1 d . . . . .
H5 H 0.458747 0.931483 0.672362 0.032 Uiso 1 1 calc R . . . .
C6 C 0.4250(3) 0.8123(3) 0.65162(10) 0.0210(8) Uani 1 1 d . . . . .
C7 C 0.3942(3) 0.8526(3) 0.61792(10) 0.0245(9) Uani 1 1 d . . . . .
H7A H 0.312777 0.860848 0.614815 0.029 Uiso 1 1 calc R . . . .
H7B H 0.428727 0.911627 0.617545 0.029 Uiso 1 1 calc R . . . .
C8 C 0.3867(4) 0.8471(3) 0.55843(11) 0.0326(10) Uani 1 1 d . . . . .
H8A H 0.432547 0.900127 0.555698 0.039 Uiso 1 1 calc R . . . .
H8B H 0.309005 0.866321 0.559278 0.039 Uiso 1 1 calc R . . . .
C9 C 0.3933(4) 0.7858(3) 0.52949(10) 0.0330(10) Uani 1 1 d . . . . .
H9A H 0.362251 0.815258 0.508908 0.040 Uiso 1 1 calc R . . . .
H9B H 0.471807 0.770935 0.527375 0.040 Uiso 1 1 calc R . . . .
C10 C 0.3757(3) 0.6267(3) 0.51788(10) 0.0312(10) Uani 1 1 d . . . . .
H10A H 0.362490 0.635461 0.493740 0.037 Uiso 1 1 calc R . . . .
H10B H 0.334488 0.573258 0.523355 0.037 Uiso 1 1 calc R . . . .
C11 C 0.4982(3) 0.6109(3) 0.52705(9) 0.0237(9) Uani 1 1 d . . . . .
C12 C 0.5390(3) 0.5937(3) 0.56030(9) 0.0209(8) Uani 1 1 d . . . . .
C13 C 0.6531(3) 0.5759(2) 0.56776(9) 0.0184(8) Uani 1 1 d . . . . .
C14 C 0.7235(3) 0.5795(3) 0.54243(9) 0.0236(9) Uani 1 1 d . . . . .
H14 H 0.800642 0.569436 0.547741 0.028 Uiso 1 1 calc R . . . .
C15 C 0.6841(4) 0.5974(3) 0.51017(10) 0.0288(10) Uani 1 1 d . . . . .
C16 C 0.5711(4) 0.6120(3) 0.50306(10) 0.0289(10) Uani 1 1 d . . . . .
H16 H 0.542600 0.623279 0.480871 0.035 Uiso 1 1 calc R . . . .
C17 C 0.4994(3) 0.4582(2) 0.69696(9) 0.0179(8) Uani 1 1 d . . . . .
C18 C 0.5378(3) 0.3739(3) 0.68435(9) 0.0193(8) Uani 1 1 d . . . . .
C19 C 0.6418(3) 0.3658(3) 0.67269(10) 0.0241(9) Uani 1 1 d . . . . .
H19 H 0.688847 0.415853 0.672624 0.029 Uiso 1 1 calc R . . . .
C20 C 0.6772(4) 0.2858(3) 0.66122(10) 0.0297(10) Uani 1 1 d . . . . .
H20 H 0.747967 0.281356 0.653303 0.036 Uiso 1 1 calc R . . . .
C21 C 0.6093(4) 0.2121(3) 0.66128(10) 0.0315(10) Uani 1 1 d . . . . .
H21 H 0.633331 0.157168 0.653438 0.038 Uiso 1 1 calc R . . . .
C22 C 0.5060(4) 0.2196(3) 0.67290(11) 0.0313(10) Uani 1 1 d . . . . .
H22 H 0.459285 0.169409 0.673236 0.038 Uiso 1 1 calc R . . . .
C23 C 0.4712(3) 0.2998(3) 0.68397(10) 0.0258(9) Uani 1 1 d . . . . .
H23 H 0.399863 0.304194 0.691500 0.031 Uiso 1 1 calc R . . . .
C24 C 0.4562(3) 0.4707(3) 0.72610(9) 0.0187(8) Uani 1 1 d . . . . .
C25 C 0.4353(3) 0.4076(3) 0.75243(9) 0.0209(8) Uani 1 1 d . . . . .
C26 C 0.5183(3) 0.3499(3) 0.76445(10) 0.0290(10) Uani 1 1 d . . . . .
H26 H 0.588869 0.352855 0.756301 0.035 Uiso 1 1 calc R . . . .
C27 C 0.4999(4) 0.2876(3) 0.78831(11) 0.0330(10) Uani 1 1 d . . . . .
H27 H 0.557011 0.247481 0.795984 0.040 Uiso 1 1 calc R . . . .
C28 C 0.3987(4) 0.2842(3) 0.80077(10) 0.0318(10) Uani 1 1 d . . . . .
H28 H 0.386272 0.242501 0.817336 0.038 Uiso 1 1 calc R . . . .
C29 C 0.3156(3) 0.3415(3) 0.78916(10) 0.0281(10) Uani 1 1 d . . . . .
H29 H 0.245829 0.339127 0.797815 0.034 Uiso 1 1 calc R . . . .
C30 C 0.3327(3) 0.4024(3) 0.76503(10) 0.0258(9) Uani 1 1 d . . . . .
H30 H 0.274264 0.440893 0.756964 0.031 Uiso 1 1 calc R . . . .
C31 C 0.3806(3) 0.6006(3) 0.75390(9) 0.0207(8) Uani 1 1 d . . . . .
C32 C 0.2741(3) 0.6338(3) 0.74882(10) 0.0250(9) Uani 1 1 d . . . . .
H32 H 0.234057 0.631972 0.727529 0.030 Uiso 1 1 calc R . . . .
C33 C 0.2262(4) 0.6698(3) 0.77527(11) 0.0355(11) Uani 1 1 d . . . . .
H33 H 0.153137 0.693221 0.772070 0.043 Uiso 1 1 calc R . . . .
C34 C 0.2849(4) 0.6716(3) 0.80636(10) 0.0355(11) Uani 1 1 d . . . . .
H34 H 0.251479 0.695076 0.824524 0.043 Uiso 1 1 calc R . . . .
C35 C 0.3919(4) 0.6392(3) 0.81084(10) 0.0335(11) Uani 1 1 d . . . . .
H35 H 0.432396 0.641216 0.832060 0.040 Uiso 1 1 calc R . . . .
C36 C 0.4401(3) 0.6038(3) 0.78469(10) 0.0258(9) Uani 1 1 d . . . . .
H36 H 0.513838 0.581809 0.787800 0.031 Uiso 1 1 calc R . . . .
C37 C 0.5054(4) 0.9097(3) 0.73719(12) 0.0436(12) Uani 1 1 d . . . . .
H37A H 0.515063 0.968101 0.727687 0.065 Uiso 1 1 calc GR . . . .
H37B H 0.574650 0.891578 0.749984 0.065 Uiso 1 1 calc GR . . . .
H37C H 0.445747 0.911872 0.751646 0.065 Uiso 1 1 calc GR . . . .
C38 C 0.5493(3) 0.7935(3) 0.59298(10) 0.0254(9) Uani 1 1 d . . . . .
H38A H 0.573714 0.756715 0.612116 0.038 Uiso 1 1 calc GR . . . .
H38B H 0.582630 0.852150 0.595942 0.038 Uiso 1 1 calc GR . . . .
H38C H 0.572630 0.766373 0.573022 0.038 Uiso 1 1 calc GR . . . .
C39 C 0.2117(4) 0.7153(4) 0.52093(12) 0.0443(13) Uani 1 1 d . . . . .
H39A H 0.169716 0.662160 0.525281 0.066 Uiso 1 1 calc GR . . . .
H39B H 0.207884 0.725146 0.497100 0.066 Uiso 1 1 calc GR . . . .
H39C H 0.179860 0.766097 0.531416 0.066 Uiso 1 1 calc GR . . . .
C40 C 0.7629(4) 0.6029(3) 0.48379(11) 0.0418(12) Uani 1 1 d . . . . .
H40A H 0.734206 0.567185 0.464777 0.063 Uiso 1 1 calc GR . . . .
H40B H 0.836040 0.580720 0.492608 0.063 Uiso 1 1 calc GR . . . .
H40C H 0.769639 0.664347 0.476921 0.063 Uiso 1 1 calc GR . . . .
C41 C 0.7027(3) 0.5631(3) 0.60185(9) 0.0180(8) Uani 1 1 d . . . . .
C42 C 0.7519(3) 0.5805(3) 0.65460(9) 0.0187(8) Uani 1 1 d . . . . .
C43 C 0.7505(3) 0.6173(3) 0.68797(9) 0.0235(9) Uani 1 1 d . . . . .
C44 C 0.7175(3) 0.7033(3) 0.69241(10) 0.0272(9) Uani 1 1 d . . . . .
H44 H 0.689018 0.737309 0.673870 0.033 Uiso 1 1 calc R . . . .
C45 C 0.7254(3) 0.7406(3) 0.72362(11) 0.0352(11) Uani 1 1 d . . . . .
H45 H 0.704597 0.800302 0.726313 0.042 Uiso 1 1 calc R . . . .
C46 C 0.7632(4) 0.6910(4) 0.75057(12) 0.0474(14) Uani 1 1 d . . . . .
H46 H 0.766882 0.716183 0.771977 0.057 Uiso 1 1 calc R . . . .
C47 C 0.7954(5) 0.6061(4) 0.74689(12) 0.0551(16) Uani 1 1 d . . . . .
H47 H 0.821648 0.572271 0.765685 0.066 Uiso 1 1 calc R . . . .
C48 C 0.7902(4) 0.5689(3) 0.71572(11) 0.0406(12) Uani 1 1 d . . . . .
H48 H 0.813829 0.509864 0.713278 0.049 Uiso 1 1 calc R . . . .
C49 C 0.8348(3) 0.5326(3) 0.64288(9) 0.0194(8) Uani 1 1 d . . . . .
C50 C 0.9469(3) 0.5045(3) 0.65717(9) 0.0232(9) Uani 1 1 d . . . . .
C51 C 0.9683(4) 0.4197(3) 0.66886(12) 0.0374(11) Uani 1 1 d . . . . .
H51 H 0.909298 0.378851 0.669613 0.045 Uiso 1 1 calc R . . . .
C52 C 1.0766(4) 0.3950(4) 0.67948(13) 0.0509(14) Uani 1 1 d . . . . .
H52 H 1.090905 0.337467 0.688035 0.061 Uiso 1 1 calc R . . . .
C53 C 1.1629(4) 0.4524(4) 0.67778(12) 0.0469(14) Uani 1 1 d . . . . .
H53 H 1.236747 0.433988 0.684586 0.056 Uiso 1 1 calc R . . . .
C54 C 1.1430(4) 0.5362(4) 0.66628(12) 0.0405(12) Uani 1 1 d . . . . .
H54 H 1.202657 0.576347 0.665161 0.049 Uiso 1 1 calc R . . . .
C55 C 1.0352(3) 0.5618(3) 0.65631(11) 0.0323(10) Uani 1 1 d . . . . .
H55 H 1.021412 0.620333 0.648684 0.039 Uiso 1 1 calc R . . . .
C56 C 0.8457(3) 0.4499(3) 0.59100(9) 0.0205(8) Uani 1 1 d . . . . .
C57 C 0.7846(3) 0.3733(3) 0.58674(10) 0.0269(9) Uani 1 1 d . . . . .
H57 H 0.712136 0.370522 0.593637 0.032 Uiso 1 1 calc R . . . .
C58 C 0.8286(4) 0.3006(3) 0.57248(12) 0.0371(11) Uani 1 1 d . . . . .
H58 H 0.786564 0.247825 0.569567 0.045 Uiso 1 1 calc R . . . .
C59 C 0.9343(4) 0.3047(3) 0.56240(11) 0.0395(12) Uani 1 1 d . . . . .
H59 H 0.965639 0.254625 0.552900 0.047 Uiso 1 1 calc R . . . .
C60 C 0.9939(4) 0.3828(3) 0.56635(11) 0.0356(11) Uani 1 1 d . . . . .
H60 H 1.065686 0.386037 0.559049 0.043 Uiso 1 1 calc R . . . .
C61 C 0.9508(3) 0.4556(3) 0.58065(10) 0.0282(10) Uani 1 1 d . . . . .
H61 H 0.992388 0.508625 0.583363 0.034 Uiso 1 1 calc R . . . .
C63 C 0.0971(3) 0.7277(3) 0.59521(10) 0.0272(9) Uani 1 1 d . . . . .
C64 C 0.0191(3) 0.7919(3) 0.60899(10) 0.0259(9) Uani 1 1 d . . . . .
C65 C 0.0556(4) 0.8732(3) 0.62058(13) 0.0403(12) Uani 1 1 d . . . . .
H65 H 0.130433 0.890228 0.619109 0.048 Uiso 1 1 calc R . . . .
C66 C -0.0158(4) 0.9305(3) 0.63436(14) 0.0461(13) Uani 1 1 d . . . . .
H66 H 0.010517 0.986007 0.642588 0.055 Uiso 1 1 calc R . . . .
C67 C -0.1246(4) 0.9072(3) 0.63616(12) 0.0360(11) Uani 1 1 d . . . . .
C68 C -0.1620(3) 0.8263(3) 0.62455(12) 0.0368(11) Uani 1 1 d . . . . .
H68 H -0.237039 0.809786 0.625893 0.044 Uiso 1 1 calc R . . . .
C69 C -0.0909(3) 0.7688(3) 0.61094(11) 0.0328(10) Uani 1 1 d . . . . .
H69 H -0.117423 0.713210 0.602872 0.039 Uiso 1 1 calc R . . . .
C70 C -0.2025(4) 0.9677(4) 0.65098(15) 0.0497(14) Uani 1 1 d . . . . .
C71 C 0.4240(3) 0.4107(3) 0.61112(9) 0.0204(8) Uani 1 1 d . . . . .
C72 C 0.3670(3) 0.3260(3) 0.60132(9) 0.0234(9) Uani 1 1 d . . . . .
C73 C 0.2578(3) 0.3134(3) 0.60828(10) 0.0286(9) Uani 1 1 d . . . . .
H73 H 0.219537 0.359444 0.618095 0.034 Uiso 1 1 calc R . . . .
C74 C 0.2054(4) 0.2342(3) 0.60094(12) 0.0387(11) Uani 1 1 d . . . . .
H74 H 0.131238 0.225207 0.605788 0.046 Uiso 1 1 calc R . . . .
C75 C 0.2616(5) 0.1684(3) 0.58651(14) 0.0510(14) Uani 1 1 d . . . . .
C76 C 0.3699(5) 0.1794(3) 0.57875(14) 0.0542(15) Uani 1 1 d . U . . .
H76 H 0.407211 0.133498 0.568529 0.065 Uiso 1 1 calc R . . . .
C77 C 0.4219(4) 0.2598(3) 0.58645(12) 0.0380(11) Uani 1 1 d . . . . .
H77 H 0.495732 0.269182 0.581392 0.046 Uiso 1 1 calc R . . . .
C78 C 0.2057(6) 0.0814(4) 0.5808(2) 0.082(2) Uani 1 1 d . U . . .

loop_
_atom_site_aniso_label
_atom_site_aniso_U_11
_atom_site_aniso_U_22
_atom_site_aniso_U_33
_atom_site_aniso_U_23
_atom_site_aniso_U_13
_atom_site_aniso_U_12
Ni1 0.0161(2) 0.0217(3) 0.0229(3) 0.0021(2) -0.00043(19) -0.0009(2)
Ni2 0.0147(2) 0.0175(3) 0.0172(2) 0.0005(2) 0.00486(18) 0.0000(2)
F1 0.045(3) 0.063(3) 0.169(8) -0.066(4) 0.013(3) 0.007(2)
F1A 0.045(3) 0.063(3) 0.169(8) -0.066(4) 0.013(3) 0.007(2)
F2 0.219(10) 0.157(8) 0.107(5) 0.046(6) 0.112(7) 0.117(7)
F2A 0.219(10) 0.157(8) 0.107(5) 0.046(6) 0.112(7) 0.117(7)
F3 0.043(3) 0.112(6) 0.127(6) -0.071(5) -0.034(3) 0.047(3)
F3A 0.043(3) 0.112(6) 0.127(6) -0.071(5) -0.034(3) 0.047(3)
F4 0.0629(19) 0.0552(18) 0.075(2) -0.0065(19) -0.0029(18) -0.0126(15)
F4A 0.0629(19) 0.0552(18) 0.075(2) -0.0065(19) -0.0029(18) -0.0126(15)
F5 0.145(4) 0.044(3) 0.225(6) -0.060(3) -0.011(4) -0.015(3)
F6 0.164(5) 0.055(3) 0.212(6) 0.053(4) -0.042(4) -0.050(3)
O1 0.0176(13) 0.0203(14) 0.0195(13) -0.0027(11) 0.0022(10) -0.0005(11)
O2 0.0185(13) 0.0252(15) 0.0169(13) -0.0002(11) 0.0044(11) -0.0006(11)
O3 0.0174(14) 0.0275(16) 0.0380(17) 0.0012(13) 0.0005(12) 0.0002(12)
O4 0.0219(15) 0.0282(18) 0.063(2) -0.0091(16) 0.0039(14) -0.0049(13)
O5 0.0188(16) 0.0285(18) 0.0363(18) -0.0040(14) -0.0006(13) -0.0030(13)
O6 0.0279(15) 0.0214(15) 0.0261(15) -0.0017(12) 0.0066(12) -0.0035(12)
O7 0.0216(14) 0.0184(12) 0.0382(16) 0.0005(11) 0.0052(12) -0.0013(11)
N1 0.0118(15) 0.0137(16) 0.0227(16) 0.0034(13) 0.0048(12) 0.0012(12)
N2 0.0159(15) 0.0213(17) 0.0170(15) 0.0014(13) 0.0049(12) 0.0049(13)
N3 0.0181(16) 0.0217(17) 0.0144(15) -0.0018(13) 0.0057(12) -0.0011(13)
N4 0.0164(16) 0.0204(17) 0.0182(16) -0.0020(13) 0.0045(13) 0.0002(13)
N5 0.0197(16) 0.0213(18) 0.0276(18) 0.0098(14) 0.0000(14) -0.0008(14)
N6 0.0248(18) 0.029(2) 0.0254(18) 0.0050(15) -0.0020(14) -0.0011(15)
C0AA 0.0109(17) 0.023(2) 0.0181(19) -0.0011(16) 0.0020(14) 0.0019(15)
C1 0.0081(16) 0.021(2) 0.026(2) 0.0016(16) 0.0049(15) -0.0003(15)
C2 0.0133(17) 0.019(2) 0.024(2) -0.0002(16) 0.0043(15) -0.0014(15)
C3 0.0177(19) 0.028(2) 0.022(2) -0.0015(17) 0.0051(16) -0.0029(17)
C4 0.023(2) 0.023(2) 0.034(2) -0.0114(18) 0.0055(18) -0.0050(17)
C5 0.020(2) 0.021(2) 0.039(2) -0.0015(18) 0.0066(18) -0.0032(17)
C6 0.0153(18) 0.015(2) 0.034(2) 0.0045(17) 0.0060(16) -0.0011(16)
C7 0.023(2) 0.017(2) 0.034(2) 0.0048(17) 0.0048(17) -0.0010(16)
C8 0.030(2) 0.031(3) 0.036(2) 0.015(2) 0.0017(19) 0.005(2)
C9 0.041(3) 0.030(2) 0.027(2) 0.0136(19) 0.0004(19) 0.001(2)
C10 0.030(2) 0.043(3) 0.020(2) -0.0012(19) -0.0032(18) -0.002(2)
C11 0.032(2) 0.023(2) 0.0158(19) -0.0015(16) 0.0002(16) -0.0022(18)
C12 0.025(2) 0.017(2) 0.020(2) -0.0009(16) 0.0020(16) -0.0012(16)
C13 0.024(2) 0.016(2) 0.0159(18) -0.0008(15) 0.0046(15) -0.0013(16)
C14 0.028(2) 0.023(2) 0.021(2) 0.0017(16) 0.0089(17) 0.0036(17)
C15 0.040(3) 0.024(2) 0.025(2) 0.0009(18) 0.0135(19) 0.0033(19)
C16 0.041(3) 0.028(2) 0.017(2) 0.0001(17) 0.0028(18) 0.001(2)
C17 0.0155(18) 0.018(2) 0.0209(19) 0.0047(15) 0.0045(15) 0.0023(15)
C18 0.0208(19) 0.021(2) 0.0167(19) 0.0051(15) 0.0031(15) 0.0021(16)
C19 0.026(2) 0.019(2) 0.030(2) 0.0045(17) 0.0120(17) 0.0046(17)
C20 0.029(2) 0.031(2) 0.031(2) 0.0069(19) 0.0121(18) 0.0114(19)
C21 0.041(3) 0.028(2) 0.025(2) 0.0009(18) 0.0024(19) 0.020(2)
C22 0.038(3) 0.023(2) 0.034(2) 0.0022(19) 0.008(2) -0.0041(19)
C23 0.028(2) 0.025(2) 0.026(2) 0.0035(17) 0.0106(17) 0.0003(18)
C24 0.0155(18) 0.021(2) 0.0203(19) 0.0025(16) 0.0046(15) 0.0035(15)
C25 0.022(2) 0.024(2) 0.0174(19) 0.0034(16) 0.0048(16) 0.0007(17)
C26 0.018(2) 0.041(3) 0.029(2) 0.0102(19) 0.0078(17) 0.0079(19)
C27 0.029(2) 0.036(3) 0.035(2) 0.016(2) 0.0024(19) 0.007(2)
C28 0.037(2) 0.036(3) 0.024(2) 0.0074(19) 0.0065(19) -0.003(2)
C29 0.025(2) 0.032(2) 0.030(2) 0.0012(19) 0.0131(18) -0.0056(19)
C30 0.020(2) 0.030(2) 0.029(2) 0.0028(18) 0.0072(17) 0.0008(18)
C31 0.022(2) 0.023(2) 0.0182(19) -0.0027(16) 0.0078(16) 0.0023(17)
C32 0.027(2) 0.027(2) 0.023(2) -0.0020(17) 0.0075(17) 0.0050(18)
C33 0.032(2) 0.046(3) 0.030(2) -0.007(2) 0.0078(19) 0.014(2)
C34 0.049(3) 0.036(3) 0.024(2) -0.0035(19) 0.015(2) 0.013(2)
C35 0.048(3) 0.037(3) 0.015(2) -0.0020(18) 0.0016(19) 0.007(2)
C36 0.027(2) 0.027(2) 0.024(2) -0.0016(18) 0.0035(17) 0.0035(18)
C37 0.054(3) 0.037(3) 0.041(3) -0.015(2) 0.008(2) -0.014(2)
C38 0.022(2) 0.023(2) 0.032(2) 0.0029(18) 0.0033(17) -0.0029(17)
C39 0.028(2) 0.070(4) 0.033(3) 0.007(2) -0.007(2) 0.003(2)
C40 0.056(3) 0.049(3) 0.024(2) 0.007(2) 0.020(2) 0.011(3)
C41 0.0147(18) 0.020(2) 0.0196(19) 0.0008(16) 0.0051(15) -0.0025(16)
C42 0.0158(18) 0.022(2) 0.0192(19) 0.0003(16) 0.0034(15) -0.0016(16)
C43 0.0163(19) 0.036(2) 0.019(2) -0.0070(17) 0.0037(15) -0.0029(17)
C44 0.0164(19) 0.038(3) 0.027(2) -0.0087(19) 0.0036(16) -0.0042(18)
C45 0.018(2) 0.046(3) 0.042(3) -0.024(2) 0.0041(19) 0.001(2)
C46 0.033(3) 0.078(4) 0.031(3) -0.027(3) 0.000(2) 0.011(3)
C47 0.065(4) 0.079(4) 0.020(2) -0.002(3) -0.003(2) 0.025(3)
C48 0.051(3) 0.044(3) 0.027(2) -0.004(2) 0.003(2) 0.018(2)
C49 0.0170(19) 0.023(2) 0.0190(19) -0.0051(16) 0.0036(15) -0.0015(16)
C50 0.020(2) 0.032(2) 0.0179(19) -0.0045(17) 0.0045(16) 0.0043(18)
C51 0.030(2) 0.034(3) 0.048(3) 0.008(2) 0.003(2) 0.002(2)
C52 0.045(3) 0.051(3) 0.055(3) 0.007(3) 0.001(3) 0.026(3)
C53 0.023(2) 0.081(4) 0.034(3) -0.017(3) -0.006(2) 0.019(3)
C54 0.023(2) 0.057(3) 0.040(3) -0.010(2) -0.005(2) 0.000(2)
C55 0.023(2) 0.038(3) 0.036(2) 0.001(2) 0.0006(18) -0.003(2)
C56 0.0220(19) 0.022(2) 0.0178(19) -0.0034(16) 0.0033(15) 0.0035(17)
C57 0.024(2) 0.028(2) 0.029(2) -0.0020(18) 0.0055(17) 0.0001(18)
C58 0.042(3) 0.024(2) 0.044(3) -0.009(2) 0.002(2) -0.001(2)
C59 0.044(3) 0.040(3) 0.034(3) -0.014(2) 0.002(2) 0.019(2)
C60 0.025(2) 0.054(3) 0.029(2) -0.007(2) 0.0084(18) 0.013(2)
C61 0.022(2) 0.035(3) 0.029(2) -0.0027(19) 0.0100(17) 0.0020(18)
C63 0.020(2) 0.031(2) 0.031(2) 0.0060(19) 0.0001(17) 0.0008(18)
C64 0.0176(19) 0.027(2) 0.032(2) 0.0049(18) -0.0001(17) -0.0007(17)
C65 0.021(2) 0.035(3) 0.065(3) -0.006(2) 0.008(2) -0.005(2)
C66 0.033(3) 0.033(3) 0.074(4) -0.012(3) 0.012(2) -0.003(2)
C67 0.025(2) 0.041(3) 0.041(3) -0.002(2) 0.000(2) 0.007(2)
C68 0.015(2) 0.047(3) 0.048(3) 0.003(2) 0.0031(19) 0.003(2)
C69 0.023(2) 0.031(3) 0.043(3) -0.001(2) -0.0013(19) -0.0016(19)
C70 0.035(3) 0.053(4) 0.060(4) -0.014(3) 0.002(3) 0.012(3)
C71 0.022(2) 0.019(2) 0.0207(19) 0.0077(16) 0.0012(16) -0.0015(16)
C72 0.028(2) 0.020(2) 0.021(2) 0.0015(17) -0.0015(16) 0.0012(17)
C73 0.030(2) 0.025(2) 0.030(2) 0.0043(18) 0.0007(18) -0.0061(19)
C74 0.034(2) 0.034(3) 0.047(3) 0.012(2) -0.005(2) -0.011(2)
C75 0.057(3) 0.022(3) 0.068(4) 0.005(2) -0.018(3) -0.008(2)
C76 0.062(3) 0.024(3) 0.075(4) -0.021(3) -0.002(3) 0.025(2)
C77 0.041(3) 0.031(3) 0.042(3) -0.003(2) 0.001(2) 0.007(2)
C78 0.086(5) 0.033(3) 0.120(6) -0.008(4) -0.018(4) -0.008(3)

loop_
_atom_type_symbol
_atom_type_description
_atom_type_scat_dispersion_real
_atom_type_scat_dispersion_imag
_atom_type_scat_source
C C 0.0033 0.0016 'International Tables Vol C Tables 4.2.6.8 and 6.1.1.4'
H H 0.0000 0.0000 'International Tables Vol C Tables 4.2.6.8 and 6.1.1.4'
F F 0.0171 0.0103 'International Tables Vol C Tables 4.2.6.8 and 6.1.1.4'
N N 0.0061 0.0033 'International Tables Vol C Tables 4.2.6.8 and 6.1.1.4'
Ni Ni 0.3393 1.1124 'International Tables Vol C Tables 4.2.6.8 and 6.1.1.4'
O O 0.0106 0.0060 'International Tables Vol C Tables 4.2.6.8 and 6.1.1.4'

loop_
_geom_angle_atom_site_label_1
_geom_angle_atom_site_label_2
_geom_angle_atom_site_label_3
_geom_angle
_geom_angle_site_symmetry_1
_geom_angle_site_symmetry_3
_geom_angle_publ_flag
O1 Ni1 Ni2 39.96(7) . . ?
O1 Ni1 O3 95.29(11) . . ?
O1 Ni1 O5 97.01(12) . . ?
O1 Ni1 N5 87.32(12) . . ?
O1 Ni1 N6 165.06(12) . . ?
O2 Ni1 Ni2 39.11(7) . . ?
O2 Ni1 O1 77.93(10) . . ?
O2 Ni1 O3 169.85(11) . . ?
O2 Ni1 O5 84.97(12) . . ?
O2 Ni1 N5 99.18(12) . . ?
O2 Ni1 N6 90.70(12) . . ?
O3 Ni1 Ni2 132.47(8) . . ?
O3 Ni1 N5 87.92(12) . . ?
O3 Ni1 N6 97.18(12) . . ?
O5 Ni1 Ni2 84.01(10) . . ?
O5 Ni1 O3 88.41(12) . . ?
O5 Ni1 N5 174.57(13) . . ?
O5 Ni1 N6 91.55(13) . . ?
N5 Ni1 Ni2 101.42(9) . . ?
N5 Ni1 N6 84.93(13) . . ?
N6 Ni1 Ni2 129.79(10) . . ?
O1 Ni2 Ni1 40.68(7) . . ?
O1 Ni2 O6 91.85(11) . . ?
O1 Ni2 O7 147.74(10) . . ?
O1 Ni2 N1 88.50(11) . . ?
O1 Ni2 N3 114.08(11) . . ?
O2 Ni2 Ni1 40.30(7) . . ?
O2 Ni2 O1 79.80(10) . . ?
O2 Ni2 O6 90.32(11) . . ?
O2 Ni2 O7 84.81(10) . . ?
O2 Ni2 N1 168.00(11) . . ?
O2 Ni2 N3 88.06(11) . . ?
O6 Ni2 Ni1 83.87(8) . . ?
O6 Ni2 O7 59.89(10) . . ?
O6 Ni2 N3 153.24(11) . . ?
O7 Ni2 Ni1 115.03(7) . . ?
N1 Ni2 Ni1 127.71(8) . . ?
N1 Ni2 O6 87.38(11) . . ?
N1 Ni2 O7 104.11(11) . . ?
N1 Ni2 N3 99.24(11) . . ?
N3 Ni2 Ni1 111.07(9) . . ?
N3 Ni2 O7 93.38(11) . . ?
Ni2 O1 Ni1 99.35(11) . . ?
C1 O1 Ni1 128.6(2) . . ?
C1 O1 Ni2 118.6(2) . . ?
Ni2 O2 Ni1 100.59(11) . . ?
C12 O2 Ni1 127.7(2) . . ?
C12 O2 Ni2 127.9(2) . . ?
C63 O3 Ni1 130.9(3) . . ?
C71 O6 Ni2 94.1(2) . . ?
C71 O7 Ni2 84.4(2) . . ?
C0AA N1 Ni2 119.1(2) . . ?
C0AA N1 C17 107.1(3) . . ?
C17 N1 Ni2 129.5(2) . . ?
C0AA N2 C24 108.2(3) . . ?
C0AA N2 C31 127.7(3) . . ?
C24 N2 C31 124.1(3) . . ?
C41 N3 Ni2 107.5(2) . . ?
C41 N3 C42 106.3(3) . . ?
C42 N3 Ni2 123.8(2) . . ?
C41 N4 C49 108.1(3) . . ?
C41 N4 C56 126.7(3) . . ?
C49 N4 C56 121.3(3) . . ?
C7 N5 Ni1 109.6(2) . . ?
C7 N5 C8 109.2(3) . . ?
C8 N5 Ni1 102.7(3) . . ?
C38 N5 Ni1 115.5(2) . . ?
C38 N5 C7 108.9(3) . . ?
C38 N5 C8 110.6(3) . . ?
C9 N6 Ni1 107.1(2) . . ?
C9 N6 C10 111.6(3) . . ?
C10 N6 Ni1 110.0(2) . . ?
C39 N6 Ni1 110.1(3) . . ?
C39 N6 C9 110.1(4) . . ?
C39 N6 C10 108.0(3) . . ?
N1 C0AA N2 109.1(3) . . ?
N1 C0AA C2 125.9(3) . . ?
N2 C0AA C2 124.9(3) . . ?
O1 C1 C2 119.6(3) . . ?
O1 C1 C6 122.7(3) . . ?
C6 C1 C2 117.7(3) . . ?
C1 C2 C0AA 119.4(3) . . ?
C3 C2 C0AA 120.0(3) . . ?
C3 C2 C1 120.5(4) . . ?
C2 C3 C4 122.0(4) . . ?
C3 C4 C37 121.3(4) . . ?
C5 C4 C3 116.9(4) . . ?
C5 C4 C37 121.8(4) . . ?
C4 C5 C6 123.4(4) . . ?
C1 C6 C7 123.8(4) . . ?
C5 C6 C1 119.5(4) . . ?
C5 C6 C7 116.6(4) . . ?
N5 C7 C6 115.6(3) . . ?
N5 C8 C9 110.0(3) . . ?
N6 C9 C8 109.5(3) . . ?
N6 C10 C11 114.5(3) . . ?
C12 C11 C10 120.0(3) . . ?
C16 C11 C10 120.4(4) . . ?
C16 C11 C12 119.6(4) . . ?
O2 C12 C11 119.3(3) . . ?
O2 C12 C13 122.2(3) . . ?
C13 C12 C11 118.5(3) . . ?
C12 C13 C41 121.6(3) . . ?
C14 C13 C12 119.3(3) . . ?
C14 C13 C41 118.7(3) . . ?
C15 C14 C13 122.2(4) . . ?
C14 C15 C16 117.8(4) . . ?
C14 C15 C40 120.5(4) . . ?
C16 C15 C40 121.7(4) . . ?
C11 C16 C15 122.6(4) . . ?
N1 C17 C18 124.2(3) . . ?
C24 C17 N1 109.7(3) . . ?
C24 C17 C18 126.2(3) . . ?
C19 C18 C17 121.6(3) . . ?
C23 C18 C17 120.4(3) . . ?
C23 C18 C19 118.0(4) . . ?
C20 C19 C18 120.9(4) . . ?
C19 C20 C21 120.1(4) . . ?
C20 C21 C22 119.3(4) . . ?
C23 C22 C21 120.0(4) . . ?
C22 C23 C18 121.6(4) . . ?
N2 C24 C25 123.1(3) . . ?
C17 C24 N2 106.0(3) . . ?
C17 C24 C25 130.9(4) . . ?
C26 C25 C24 119.5(3) . . ?
C26 C25 C30 118.4(4) . . ?
C30 C25 C24 122.1(3) . . ?
C25 C26 C27 120.9(4) . . ?
C28 C27 C26 119.8(4) . . ?
C27 C28 C29 119.9(4) . . ?
C28 C29 C30 120.6(4) . . ?
C29 C30 C25 120.4(4) . . ?
C32 C31 N2 119.4(3) . . ?
C32 C31 C36 120.9(4) . . ?
C36 C31 N2 119.6(3) . . ?
C31 C32 C33 119.1(4) . . ?
C34 C33 C32 120.1(4) . . ?
C35 C34 C33 119.9(4) . . ?
C36 C35 C34 120.3(4) . . ?
C35 C36 C31 119.6(4) . . ?
N3 C41 N4 110.2(3) . . ?
N3 C41 C13 127.1(3) . . ?
N4 C41 C13 122.3(3) . . ?
N3 C42 C43 122.7(3) . . ?
C49 C42 N3 109.9(3) . . ?
C49 C42 C43 127.2(3) . . ?
C44 C43 C42 120.7(4) . . ?
C44 C43 C48 118.1(4) . . ?
C48 C43 C42 121.0(4) . . ?
C43 C44 C45 120.8(4) . . ?
C46 C45 C44 119.8(5) . . ?
C47 C46 C45 120.5(4) . . ?
C46 C47 C48 120.1(5) . . ?
C47 C48 C43 120.6(5) . . ?
N4 C49 C50 120.3(3) . . ?
C42 C49 N4 105.5(3) . . ?
C42 C49 C50 133.8(3) . . ?
C51 C50 C49 122.2(4) . . ?
C55 C50 C49 119.2(4) . . ?
C55 C50 C51 118.4(4) . . ?
C50 C51 C52 119.6(5) . . ?
C53 C52 C51 121.0(5) . . ?
C52 C53 C54 120.0(4) . . ?
C53 C54 C55 119.3(5) . . ?
C50 C55 C54 121.7(5) . . ?
C57 C56 N4 118.3(3) . . ?
C57 C56 C61 120.8(4) . . ?
C61 C56 N4 120.7(4) . . ?
C56 C57 C58 120.0(4) . . ?
C57 C58 C59 119.9(4) . . ?
C58 C59 C60 119.3(4) . . ?
C61 C60 C59 121.3(4) . . ?
C60 C61 C56 118.7(4) . . ?
O3 C63 C64 116.7(4) . . ?
O4 C63 O3 125.9(4) . . ?
O4 C63 C64 117.4(4) . . ?
C65 C64 C63 121.1(4) . . ?
C65 C64 C69 118.8(4) . . ?
C69 C64 C63 120.1(4) . . ?
C64 C65 C66 120.6(4) . . ?
C67 C66 C65 120.2(5) . . ?
C66 C67 C68 119.6(4) . . ?
C66 C67 C70 121.0(5) . . ?
C68 C67 C70 119.3(4) . . ?
C67 C68 C69 120.3(4) . . ?
C68 C69 C64 120.4(4) . . ?
F1 C70 F2 111(2) . . ?
F1 C70 C67 113.9(10) . . ?
F1A C70 F2A 102.6(8) . . ?
F1A C70 C67 114.8(5) . . ?
F2 C70 C67 108.5(11) . . ?
F2A C70 C67 113.1(5) . . ?
F3 C70 F1 102.3(19) . . ?
F3 C70 F2 105(2) . . ?
F3 C70 C67 115.0(11) . . ?
F3A C70 F1A 104.7(6) . . ?
F3A C70 F2A 105.7(7) . . ?
F3A C70 C67 114.8(5) . . ?
O6 C71 C72 117.2(3) . . ?
O7 C71 O6 121.6(4) . . ?
O7 C71 C72 121.1(4) . . ?
C73 C72 C71 119.0(4) . . ?
C77 C72 C71 120.9(4) . . ?
C77 C72 C73 120.0(4) . . ?
C74 C73 C72 120.1(4) . . ?
C75 C74 C73 119.3(5) . . ?
C74 C75 C76 122.1(5) . . ?
C74 C75 C78 118.3(6) . . ?
C76 C75 C78 119.6(6) . . ?
C75 C76 C77 117.9(4) . . ?
C72 C77 C76 120.6(5) . . ?
F4 C78 C75 114.4(6) . . ?
F4A C78 F6 124.1(8) . . ?
F4A C78 C75 111.9(6) . . ?
F5 C78 F4 118.8(7) . . ?
F5 C78 F4A 91.8(7) . . ?
F5 C78 F6 102.2(6) . . ?
F5 C78 C75 114.1(7) . . ?
F6 C78 F4 93.5(7) . . ?
F6 C78 C75 110.6(6) . . ?

loop_
_geom_bond_atom_site_label_1
_geom_bond_atom_site_label_2
_geom_bond_distance
_geom_bond_site_symmetry_2
_geom_bond_publ_flag
Ni1 Ni2 3.1108(7) . ?
Ni1 O1 2.055(3) . ?
Ni1 O2 2.047(3) . ?
Ni1 O3 2.096(3) . ?
Ni1 O5 2.070(3) . ?
Ni1 N5 2.100(3) . ?
Ni1 N6 2.113(3) . ?
Ni2 O1 2.025(3) . ?
Ni2 O2 1.996(3) . ?
Ni2 O6 2.087(3) . ?
Ni2 O7 2.313(3) . ?
Ni2 N1 2.051(3) . ?
Ni2 N3 2.148(3) . ?
F1 C70 1.23(2) . ?
F1A C70 1.318(8) . ?
F2 C70 1.30(3) . ?
F2A C70 1.332(8) . ?
F3 C70 1.20(3) . ?
F3A C70 1.304(7) . ?
F4 C78 1.377(11) . ?
F4A C78 1.334(10) . ?
F5 C78 1.313(9) . ?
F6 C78 1.345(9) . ?
O1 C1 1.328(5) . ?
O2 C12 1.322(4) . ?
O3 C63 1.273(5) . ?
O4 C63 1.249(5) . ?
O6 C71 1.274(5) . ?
O7 C71 1.252(5) . ?
N1 C0AA 1.345(5) . ?
N1 C17 1.385(5) . ?
N2 C0AA 1.370(5) . ?
N2 C24 1.394(5) . ?
N2 C31 1.433(5) . ?
N3 C41 1.334(5) . ?
N3 C42 1.401(5) . ?
N4 C41 1.368(5) . ?
N4 C49 1.399(5) . ?
N4 C56 1.442(5) . ?
N5 C7 1.477(5) . ?
N5 C8 1.492(5) . ?
N5 C38 1.475(5) . ?
N6 C9 1.489(5) . ?
N6 C10 1.495(6) . ?
N6 C39 1.488(5) . ?
C0AA C2 1.462(5) . ?
C1 C2 1.426(5) . ?
C1 C6 1.417(5) . ?
C2 C3 1.387(5) . ?
C3 C4 1.403(6) . ?
C4 C5 1.388(6) . ?
C4 C37 1.502(6) . ?
C5 C6 1.390(6) . ?
C6 C7 1.515(5) . ?
C8 C9 1.512(6) . ?
C10 C11 1.512(6) . ?
C11 C12 1.419(5) . ?
C11 C16 1.385(6) . ?
C12 C13 1.410(5) . ?
C13 C14 1.408(5) . ?
C13 C41 1.469(5) . ?
C14 C15 1.379(6) . ?
C15 C16 1.387(6) . ?
C15 C40 1.514(6) . ?
C17 C18 1.473(5) . ?
C17 C24 1.361(5) . ?
C18 C19 1.398(5) . ?
C18 C23 1.384(6) . ?
C19 C20 1.386(6) . ?
C20 C21 1.388(6) . ?
C21 C22 1.389(6) . ?
C22 C23 1.380(6) . ?
C24 C25 1.480(5) . ?
C25 C26 1.385(5) . ?
C25 C30 1.396(5) . ?
C26 C27 1.392(6) . ?
C27 C28 1.376(6) . ?
C28 C29 1.377(6) . ?
C29 C30 1.381(6) . ?
C31 C32 1.380(5) . ?
C31 C36 1.382(6) . ?
C32 C33 1.390(6) . ?
C33 C34 1.388(6) . ?
C34 C35 1.381(6) . ?
C35 C36 1.378(6) . ?
C42 C43 1.473(5) . ?
C42 C49 1.367(5) . ?
C43 C44 1.383(6) . ?
C43 C48 1.392(6) . ?
C44 C45 1.387(6) . ?
C45 C46 1.371(7) . ?
C46 C47 1.360(8) . ?
C47 C48 1.387(6) . ?
C49 C50 1.484(5) . ?
C50 C51 1.387(6) . ?
C50 C55 1.382(6) . ?
C51 C52 1.390(7) . ?
C52 C53 1.368(8) . ?
C53 C54 1.369(8) . ?
C54 C55 1.383(6) . ?
C56 C57 1.380(6) . ?
C56 C61 1.386(5) . ?
C57 C58 1.380(6) . ?
C58 C59 1.387(7) . ?
C59 C60 1.388(7) . ?
C60 C61 1.378(6) . ?
C63 C64 1.506(6) . ?
C64 C65 1.378(6) . ?
C64 C69 1.389(6) . ?
C65 C66 1.387(6) . ?
C66 C67 1.374(6) . ?
C67 C68 1.377(7) . ?
C67 C70 1.490(7) . ?
C68 C69 1.383(6) . ?
C71 C72 1.494(5) . ?
C72 C73 1.395(6) . ?
C72 C77 1.380(6) . ?
C73 C74 1.377(6) . ?
C74 C75 1.376(7) . ?
C75 C76 1.392(8) . ?
C75 C78 1.491(8) . ?
C76 C77 1.395(7) . ?
